data_2312303
loop_
_publ_author_name
'Kennedy, Alan R.'
'Cruickshank, Laura'
'Maher, Pamela'
'McKinnon, Zoe'

_publ_section_title
;
 A structural comparison of salt forms of dopamine with the structures of
 other phenylethylamines.
;
_journal_coeditor_code OP3027
_journal_issue 10
_journal_name_full 'Acta crystallographica. Section C, Structural chemistry'
_journal_paper_doi 10.1107/S2053229623007696
_journal_volume 79
_journal_year 2023
_chemical_formula_iupac '2C8 H12 N1 O2 +, C2 H4 O6 S2 2-'
_chemical_formula_moiety '2(C8 H12 N1 O2 +), C2 H4 O6 S2 2-'
_chemical_formula_sum 'C18 H28 N2 O10 S2'
_chemical_formula_weight 496.54
_chemical_name_common
;
Dopamine ethanedisulfonate
;
_chemical_name_systematic
;
2-(3,4-Dihydroxyphenyl)ethan-1-aminium ethane-1,2-disulfonate
;
_space_group_crystal_system orthorhombic
_space_group_IT_number 61
_space_group_name_Hall '-P 2ac 2ab'
_space_group_name_H-M_alt 'P b c a'
_atom_sites_solution_hydrogens mixed
_audit_creation_method SHELXL-2018/3
_cell_angle_alpha 90
_cell_angle_beta 90
_cell_angle_gamma 90
_cell_formula_units_Z 4
_cell_length_a 10.6328(5)
_cell_length_b 8.5651(5)
_cell_length_c 23.8669(13)
_cell_measurement_reflns_used 3597
_cell_measurement_temperature 123(2)
_cell_measurement_theta_max 74.6837
_cell_measurement_theta_min 3.7011
_cell_volume 2173.6(2)
_computing_cell_refinement
;
Crysalis PRO (Rigaku OD, 2019)
;
_computing_data_collection
;
Crysalis PRO (Rigaku OD, 2019)
;
_computing_data_reduction
;
Crysalis PRO (Rigaku OD, 2019)
;
_computing_molecular_graphics
;
Mercury (Macrae <i>et al.</i>,  2020)
;
_computing_publication_material
;
SHELXL in WinGX (Farrugia, 2012)
;
_computing_structure_refinement
;
SHELXL2018 (Sheldrick, 2015<i>b</i>)
;
_computing_structure_solution
;
SHELXS (Sheldrick, 2015<i>a</i>)
;
_diffrn_ambient_temperature 123(2)
_diffrn_measured_fraction_theta_full 0.999
_diffrn_measured_fraction_theta_max 0.973
_diffrn_measurement_device_type 'Oxford Diffraction Gemini S'
_diffrn_measurement_method 'omega scans'
_diffrn_radiation_source 'fine-focus sealed tube'
_diffrn_radiation_type CuK\a
_diffrn_radiation_wavelength 1.5418
_diffrn_reflns_av_R_equivalents 0.0324
_diffrn_reflns_av_unetI/netI 0.0269
_diffrn_reflns_limit_h_max 12
_diffrn_reflns_limit_h_min -12
_diffrn_reflns_limit_k_max 10
_diffrn_reflns_limit_k_min -8
_diffrn_reflns_limit_l_max 26
_diffrn_reflns_limit_l_min -29
_diffrn_reflns_number 7583
_diffrn_reflns_theta_full 70.000
_diffrn_reflns_theta_max 74.856
_diffrn_reflns_theta_min 3.704
_diffrn_standards_decay_% 0
_diffrn_standards_interval_count 0
_diffrn_standards_number 0
_exptl_absorpt_coefficient_mu 2.754
_exptl_absorpt_correction_T_max 1.00000
_exptl_absorpt_correction_T_min 0.49972
_exptl_absorpt_correction_type multi-scan
_exptl_absorpt_process_details
;
(CrysAlis PRO; Rigaku OD, 2019)
;
_exptl_crystal_colour yellow
_exptl_crystal_density_diffrn 1.517
_exptl_crystal_description slab
_exptl_crystal_F_000 1048
_exptl_crystal_size_max 0.30
_exptl_crystal_size_mid 0.15
_exptl_crystal_size_min 0.05
_refine_diff_density_max 0.622
_refine_diff_density_min -0.569
_refine_ls_extinction_method none
_refine_ls_goodness_of_fit_ref 1.138
_refine_ls_hydrogen_treatment mixed
_refine_ls_matrix_type full
_refine_ls_number_parameters 165
_refine_ls_number_reflns 2172
_refine_ls_number_restraints 0
_refine_ls_restrained_S_all 1.138
_refine_ls_R_factor_all 0.0479
_refine_ls_R_factor_gt 0.0409
_refine_ls_shift/su_max 0.002
_refine_ls_shift/su_mean 0.000
_refine_ls_structure_factor_coef Fsqd
_refine_ls_weighting_details 'w=1/[\s^2^(Fo^2^)+(0.0781P)^2^+1.1139P] where P=(Fo^2^+2Fc^2^)/3'
_refine_ls_weighting_scheme calc
_refine_ls_wR_factor_gt 0.1234
_refine_ls_wR_factor_ref 0.1342
_reflns_number_gt 1924
_reflns_number_total 2172
_reflns_threshold_expression 'I > 2\s(I)'
_cod_data_source_file op3027sup1.cif
_cod_data_source_block III
_cod_database_code 2312303
_shelx_space_group_comment
;
The symmetry employed for this shelxl refinement is uniquely defined
by the following loop, which should always be used as a source of
symmetry information in preference to the above space-group names.
They are only intended as comments.
;

loop_
_space_group_symop_operation_xyz
'x, y, z'
'-x+1/2, -y, z+1/2'
'x+1/2, -y+1/2, -z'
'-x, y+1/2, -z+1/2'
'-x, -y, -z'
'x-1/2, y, -z-1/2'
'-x-1/2, y-1/2, z'
'x, -y-1/2, z-1/2'

loop_
_atom_site_type_symbol
_atom_site_label
_atom_site_fract_x
_atom_site_fract_y
_atom_site_fract_z
_atom_site_U_iso_or_equiv
_atom_site_adp_type
_atom_site_calc_flag
_atom_site_occupancy
_atom_site_disorder_assembly
_atom_site_disorder_group
S S1 0.67052(4) 0.63900(5) 1.00071(2) 0.0157(2) Uani d 1 . .
O O1 0.44177(14) 0.44564(19) 0.85879(6) 0.0250(4) Uani d 1 . .
O O2 0.63054(14) 0.24475(17) 0.88987(6) 0.0219(3) Uani d 1 . .
O O3 0.63463(14) 0.73346(17) 1.04876(6) 0.0236(4) Uani d 1 . .
O O4 0.64846(13) 0.71856(17) 0.94706(6) 0.0212(3) Uani d 1 . .
O O5 0.79810(15) 0.57875(18) 1.00334(5) 0.0211(4) Uani d 1 . .
N N1 0.50796(17) 0.4682(2) 0.57846(7) 0.0195(4) Uani d 1 . .
C C1 0.5254(2) 0.4025(3) 0.63567(8) 0.0231(4) Uani d 1 . .
H H1A 0.558048 0.294597 0.632664 0.028 Uiso calc 1 . .
H H1B 0.442950 0.398005 0.654908 0.028 Uiso calc 1 . .
C C2 0.61585(19) 0.4999(2) 0.67027(8) 0.0206(4) Uani d 1 . .
H H2A 0.700116 0.498691 0.652638 0.025 Uiso calc 1 . .
H H2B 0.586209 0.609429 0.671606 0.025 Uiso calc 1 . .
C C3 0.62440(18) 0.4351(2) 0.72921(8) 0.0190(4) Uani d 1 . .
C C4 0.53191(19) 0.4718(2) 0.76855(8) 0.0199(4) Uani d 1 . .
H H4 0.466013 0.541546 0.758704 0.024 Uiso calc 1 . .
C C5 0.53525(17) 0.4074(2) 0.82203(8) 0.0188(4) Uani d 1 . .
C C6 0.63283(18) 0.3064(2) 0.83667(8) 0.0186(4) Uani d 1 . .
C C7 0.72407(18) 0.2677(2) 0.79749(8) 0.0214(4) Uani d 1 . .
H H7 0.789426 0.196986 0.807165 0.026 Uiso calc 1 . .
C C8 0.71985(18) 0.3322(2) 0.74412(8) 0.0212(4) Uani d 1 . .
H H8 0.782847 0.305750 0.717539 0.025 Uiso calc 1 . .
C C9 0.5686(2) 0.4744(2) 1.00146(7) 0.0191(5) Uani d 1 . .
H H9A 0.587986 0.406096 0.969125 0.023 Uiso calc 1 . .
H H9B 0.582627 0.413584 1.036173 0.023 Uiso calc 1 . .
H H1H 0.443(3) 0.383(3) 0.8861(12) 0.034(7) Uiso d 1 . .
H H1N 0.578(3) 0.470(3) 0.5576(11) 0.033(7) Uiso d 1 . .
H H2H 0.707(3) 0.228(3) 0.9040(12) 0.041(8) Uiso d 1 . .
H H2N 0.482(2) 0.563(3) 0.5787(9) 0.020(6) Uiso d 1 . .
H H3N 0.451(3) 0.415(4) 0.5588(12) 0.038(7) Uiso d 1 . .

loop_
_atom_site_aniso_label
_atom_site_aniso_U_11
_atom_site_aniso_U_22
_atom_site_aniso_U_33
_atom_site_aniso_U_12
_atom_site_aniso_U_13
_atom_site_aniso_U_23
S1 0.0138(3) 0.0198(3) 0.0135(3) -0.00014(16) 0.00111(14) 0.00113(15)
O1 0.0206(7) 0.0374(9) 0.0168(7) 0.0070(6) 0.0034(5) 0.0027(6)
O2 0.0174(7) 0.0321(8) 0.0163(7) 0.0005(6) -0.0013(5) 0.0045(5)
O3 0.0260(8) 0.0247(7) 0.0201(7) -0.0046(6) 0.0057(6) -0.0040(5)
O4 0.0168(7) 0.0278(8) 0.0191(7) 0.0002(6) 0.0013(5) 0.0064(6)
O5 0.0154(7) 0.0264(8) 0.0216(7) 0.0025(6) -0.0010(5) 0.0032(5)
N1 0.0197(9) 0.0246(9) 0.0143(8) -0.0012(7) 0.0001(6) 0.0004(7)
C1 0.0262(11) 0.0274(10) 0.0158(9) -0.0067(9) -0.0005(7) 0.0030(8)
C2 0.0178(10) 0.0271(10) 0.0170(9) -0.0021(8) -0.0004(7) 0.0028(7)
C3 0.0173(9) 0.0240(9) 0.0156(9) -0.0026(8) -0.0017(7) -0.0001(7)
C4 0.0155(9) 0.0246(9) 0.0195(9) 0.0021(7) -0.0033(7) 0.0011(7)
C5 0.0137(9) 0.0260(10) 0.0167(9) -0.0009(8) -0.0004(7) -0.0015(7)
C6 0.0168(9) 0.0248(10) 0.0143(9) -0.0022(8) -0.0021(7) 0.0006(7)
C7 0.0150(9) 0.0281(10) 0.0212(9) 0.0019(8) -0.0025(7) -0.0010(8)
C8 0.0166(9) 0.0286(10) 0.0184(9) -0.0013(8) 0.0020(7) -0.0041(8)
C9 0.0170(12) 0.0219(10) 0.0185(10) 0.0031(8) 0.0007(6) -0.0005(7)

loop_
_atom_type_symbol
_atom_type_description
_atom_type_scat_dispersion_real
_atom_type_scat_dispersion_imag
_atom_type_scat_source
S S 0.3331 0.5567 'International Tables Vol C Tables 4.2.6.8 and 6.1.1.4'
O O 0.0492 0.0322 'International Tables Vol C Tables 4.2.6.8 and 6.1.1.4'
N N 0.0311 0.0180 'International Tables Vol C Tables 4.2.6.8 and 6.1.1.4'
C C 0.0181 0.0091 'International Tables Vol C Tables 4.2.6.8 and 6.1.1.4'
H H 0.0000 0.0000 'International Tables Vol C Tables 4.2.6.8 and 6.1.1.4'

loop_
_geom_angle_atom_site_label_1
_geom_angle_atom_site_label_2
_geom_angle_atom_site_label_3
_geom_angle_site_symmetry_1
_geom_angle_site_symmetry_3
_geom_angle
_geom_angle_publ_flag
O5 S1 O3 . . 114.11(9) ?
O5 S1 O4 . . 110.58(8) ?
O3 S1 O4 . . 112.78(9) ?
O5 S1 C9 . . 106.68(10) ?
O3 S1 C9 . . 105.85(9) ?
O4 S1 C9 . . 106.21(9) ?
C5 O1 H1H . . 109.1(19) ?
C6 O2 H2H . . 113.2(18) ?
C1 N1 H1N . . 114.3(17) ?
C1 N1 H2N . . 113.1(15) ?
H1N N1 H2N . . 105(2) ?
C1 N1 H3N . . 112.1(18) ?
H1N N1 H3N . . 106(2) ?
H2N N1 H3N . . 106(2) ?
N1 C1 C2 . . 111.72(16) ?
N1 C1 H1A . . 109.3 ?
C2 C1 H1A . . 109.3 ?
N1 C1 H1B . . 109.3 ?
C2 C1 H1B . . 109.3 ?
H1A C1 H1B . . 107.9 ?
C3 C2 C1 . . 109.98(16) ?
C3 C2 H2A . . 109.7 ?
C1 C2 H2A . . 109.7 ?
C3 C2 H2B . . 109.7 ?
C1 C2 H2B . . 109.7 ?
H2A C2 H2B . . 108.2 ?
C8 C3 C4 . . 119.03(18) ?
C8 C3 C2 . . 120.91(17) ?
C4 C3 C2 . . 119.97(17) ?
C5 C4 C3 . . 120.65(18) ?
C5 C4 H4 . . 119.7 ?
C3 C4 H4 . . 119.7 ?
O1 C5 C4 . . 118.42(17) ?
O1 C5 C6 . . 121.93(17) ?
C4 C5 C6 . . 119.64(17) ?
O2 C6 C7 . . 122.86(17) ?
O2 C6 C5 . . 117.13(17) ?
C7 C6 C5 . . 119.96(18) ?
C6 C7 C8 . . 120.00(18) ?
C6 C7 H7 . . 120.0 ?
C8 C7 H7 . . 120.0 ?
C7 C8 C3 . . 120.69(18) ?
C7 C8 H8 . . 119.7 ?
C3 C8 H8 . . 119.7 ?
C9 C9 S1 5_667 . 110.76(19) ?
C9 C9 H9A 5_667 . 109.5 ?
S1 C9 H9A . . 109.5 ?
C9 C9 H9B 5_667 . 109.5 ?
S1 C9 H9B . . 109.5 ?
H9A C9 H9B . . 108.1 ?

loop_
_geom_bond_atom_site_label_1
_geom_bond_atom_site_label_2
_geom_bond_site_symmetry_2
_geom_bond_distance
_geom_bond_publ_flag
S1 O5 . 1.4527(16) ?
S1 O3 . 1.4544(14) ?
S1 O4 . 1.4693(14) ?
S1 C9 . 1.778(2) ?
O1 C5 . 1.366(2) ?
O1 H1H . 0.85(3) ?
O2 C6 . 1.375(2) ?
O2 H2H . 0.89(3) ?
N1 C1 . 1.488(2) ?
N1 H1N . 0.90(3) ?
N1 H2N . 0.85(3) ?
N1 H3N . 0.89(3) ?
C1 C2 . 1.518(3) ?
C1 H1A . 0.9900 ?
C1 H1B . 0.9900 ?
C2 C3 . 1.515(2) ?
C2 H2A . 0.9900 ?
C2 H2B . 0.9900 ?
C3 C8 . 1.390(3) ?
C3 C4 . 1.396(3) ?
C4 C5 . 1.391(3) ?
C4 H4 . 0.9500 ?
C5 C6 . 1.396(3) ?
C6 C7 . 1.388(3) ?
C7 C8 . 1.389(3) ?
C7 H7 . 0.9500 ?
C8 H8 . 0.9500 ?
C9 C9 5_667 1.525(4) ?
C9 H9A . 0.9900 ?
C9 H9B . 0.9900 ?

loop_
_geom_hbond_atom_site_label_D
_geom_hbond_atom_site_label_H
_geom_hbond_atom_site_label_A
_geom_hbond_site_symmetry_A
_geom_hbond_distance_DH
_geom_hbond_distance_HA
_geom_hbond_distance_DA
_geom_hbond_angle_DHA
_geom_hbond_publ_flag
O1 H1H O2 . 0.85(3) 2.32(3) 2.746(2) 112(2) yes
O1 H1H O3 5_667 0.85(3) 2.02(3) 2.807(2) 154(3) yes
O2 H2H O4 7_755 0.89(3) 1.85(3) 2.727(2) 167(3) yes
N1 H1N O5 2_664 0.90(3) 1.89(3) 2.762(2) 163(2) yes
N1 H2N O2 4_656 0.85(3) 2.11(3) 2.890(2) 152(2) yes
N1 H2N O3 8_575 0.85(3) 2.49(3) 2.974(2) 117(2) yes
N1 H3N O4 4_646 0.89(3) 2.00(3) 2.776(2) 146(3) yes
N1 H3N O5 6_557 0.89(3) 2.61(3) 3.112(2) 117(2) yes

loop_
_geom_torsion_atom_site_label_1
_geom_torsion_atom_site_label_2
_geom_torsion_atom_site_label_3
_geom_torsion_atom_site_label_4
_geom_torsion_site_symmetry_1
_geom_torsion_site_symmetry_2
_geom_torsion_site_symmetry_3
_geom_torsion_site_symmetry_4
_geom_torsion
_geom_torsion_publ_flag
N1 C1 C2 C3 . . . . 176.39(16) ?
C1 C2 C3 C8 . . . . 95.6(2) ?
C1 C2 C3 C4 . . . . -81.0(2) ?
C8 C3 C4 C5 . . . . 0.4(3) ?
C2 C3 C4 C5 . . . . 176.98(17) ?
C3 C4 C5 O1 . . . . -179.24(18) ?
C3 C4 C5 C6 . . . . 0.7(3) ?
O1 C5 C6 O2 . . . . 0.7(3) ?
C4 C5 C6 O2 . . . . -179.24(17) ?
O1 C5 C6 C7 . . . . 178.33(18) ?
C4 C5 C6 C7 . . . . -1.6(3) ?
O2 C6 C7 C8 . . . . 178.95(17) ?
C5 C6 C7 C8 . . . . 1.5(3) ?
C6 C7 C8 C3 . . . . -0.4(3) ?
C4 C3 C8 C7 . . . . -0.5(3) ?
C2 C3 C8 C7 . . . . -177.11(18) ?
O5 S1 C9 C9 . . . 5_667 -179.75(15) ?
O3 S1 C9 C9 . . . 5_667 58.36(18) ?
O4 S1 C9 C9 . . . 5_667 -61.76(18) ?

_cod_database_fobs_code 2312303
